data_4025905
loop_
_publ_author_name
'Li-Ping Fan'
'Ping Li'
'Xin-Sheng Li'
'Dong-Cheng Xu'
'Meng-Meng Ge'
'Wei-Dong Zhu'
'Jian-Wu Xie'

_publ_contact_author_address
;
Department of Chemistry and Life Science, Zhejiang Normal University, 
321004 Jinhua,, P. R. of China
;
_publ_contact_author_email freexjw@yahoo.com.cn
_publ_contact_author_fax 0579-82282610
_publ_contact_author_name 'Jian-Wu Xie'
_publ_contact_author_phone 0579-82282610
_publ_section_title
;
 Facile Domino Access to Chiral Mono-, Bi-, and Tricyclic
 2,3-Dihydrofurans
;
_journal_name_full 'Journal of Organic Chemistry'
_journal_page_first 8716
_journal_page_last 8719
_journal_paper_doi 10.1021/jo101935k
_journal_volume 75
_journal_year 2010
_chemical_absolute_configuration rm
_chemical_formula_moiety 'C16 H16 Cl N O4'
_chemical_formula_sum 'C16 H16 Cl N O4'
_chemical_formula_weight 321.75
_space_group_IT_number 19
_symmetry_cell_setting orthorhombic
_symmetry_space_group_name_Hall 'P 2ac 2ab'
_symmetry_space_group_name_H-M 'P 21 21 21'
_atom_sites_solution_hydrogens geom
_atom_sites_solution_primary direct
_atom_sites_solution_secondary difmap
_audit_creation_method SHELXL-97
_audit_update_record
;
2010-07-17 # Formatted by publCIF
;
_cell_angle_alpha 90.00
_cell_angle_beta 90.00
_cell_angle_gamma 90.00
_cell_formula_units_Z 4
_cell_length_a 6.5771(2)
_cell_length_b 7.3843(2)
_cell_length_c 32.6590(8)
_cell_measurement_reflns_used 6836
_cell_measurement_temperature 296(2)
_cell_measurement_theta_max 27.62
_cell_measurement_theta_min 2.49
_cell_volume 1586.16(8)
_computing_cell_refinement 'SAINT (Bruker, 2006)'
_computing_data_collection 'APEXII (Bruker, 2006)'
_computing_data_reduction SAINT
_computing_molecular_graphics 'SHELXTL (Sheldrick, 2008)'
_computing_publication_material SHELXTL
_computing_structure_refinement 'SHELXL97 (Sheldrick, 2008)'
_computing_structure_solution 'SHELXS97 (Sheldrick, 2008)'
_diffrn_ambient_temperature 296(2)
_diffrn_measured_fraction_theta_full 0.999
_diffrn_measured_fraction_theta_max 0.999
_diffrn_measurement_device_type 'Bruker APEXII'
_diffrn_measurement_method '\w scans'
_diffrn_radiation_monochromator graphite
_diffrn_radiation_source 'fine-focus sealed tube'
_diffrn_radiation_type MoK\a
_diffrn_radiation_wavelength 0.71073
_diffrn_reflns_av_R_equivalents 0.0312
_diffrn_reflns_av_sigmaI/netI 0.0189
_diffrn_reflns_limit_h_max 8
_diffrn_reflns_limit_h_min -8
_diffrn_reflns_limit_k_max 9
_diffrn_reflns_limit_k_min -9
_diffrn_reflns_limit_l_max 42
_diffrn_reflns_limit_l_min -42
_diffrn_reflns_number 25743
_diffrn_reflns_theta_full 27.62
_diffrn_reflns_theta_max 27.62
_diffrn_reflns_theta_min 2.49
_diffrn_standards_number 0
_exptl_absorpt_coefficient_mu 0.258
_exptl_absorpt_correction_T_max .97
_exptl_absorpt_correction_T_min .93
_exptl_absorpt_correction_type empirical
_exptl_absorpt_process_details 'SADABS (Sheldrick, 1996)'
_exptl_crystal_colour colorless
_exptl_crystal_density_diffrn 1.347
_exptl_crystal_density_method 'not measured'
_exptl_crystal_description block
_exptl_crystal_F_000 672
_exptl_crystal_size_max .37
_exptl_crystal_size_mid .23
_exptl_crystal_size_min .13
_refine_diff_density_max 0.202
_refine_diff_density_min -0.302
_refine_diff_density_rms 0.031
_refine_ls_abs_structure_details 'Flack H D (1983), Acta Cryst. A39, 876-881'
_refine_ls_abs_structure_Flack 0.03(9)
_refine_ls_extinction_method none
_refine_ls_goodness_of_fit_ref 1.032
_refine_ls_hydrogen_treatment constr
_refine_ls_matrix_type full
_refine_ls_number_parameters 199
_refine_ls_number_reflns 3683
_refine_ls_number_restraints 1
_refine_ls_restrained_S_all 1.033
_refine_ls_R_factor_gt 0.0399
_refine_ls_shift/su_max 0.001
_refine_ls_shift/su_mean 0.000
_refine_ls_structure_factor_coef Fsqd
_refine_ls_weighting_details 'calc w=1/[\s^2^(Fo^2^)+(0.0584P)^2^+0.2065P] where P=(Fo^2^+2Fc^2^)/3'
_refine_ls_weighting_scheme calc
_refine_ls_wR_factor_gt 0.1034
_refine_ls_wR_factor_ref 0.1104
_reflns_number_gt 3069
_reflns_number_total 3683
_reflns_threshold_expression I>2\s(I)
_cod_data_source_file jo101935k_si_002.cif
_cod_data_source_block a
_cod_database_code 4025905
_refine_ls_r_factor_ref 0.0505

loop_
_symmetry_equiv_pos_as_xyz
'x, y, z'
'-x+1/2, -y, z+1/2'
'-x, y+1/2, -z+1/2'
'x+1/2, -y+1/2, -z'

loop_
_atom_site_label
_atom_site_type_symbol
_atom_site_fract_x
_atom_site_fract_y
_atom_site_fract_z
_atom_site_U_iso_or_equiv
_atom_site_adp_type
_atom_site_occupancy
_atom_site_symmetry_multiplicity
_atom_site_calc_flag
_atom_site_refinement_flags
_atom_site_disorder_assembly
_atom_site_disorder_group
Cl1 Cl 0.95134(19) 0.34300(14) 0.80361(2) 0.1284(4) Uani 1 1 d . . .
N1 N 0.3025(3) 0.4457(2) 0.59773(6) 0.0631(5) Uani 1 1 d U . .
O1 O 0.5696(2) -0.16808(17) 0.64309(4) 0.0593(4) Uani 1 1 d . . .
O2 O 0.6539(2) 0.39789(15) 0.58649(4) 0.0489(3) Uani 1 1 d . . .
O3 O 0.1668(3) 0.4868(3) 0.62121(7) 0.1037(7) Uani 1 1 d . . .
O4 O 0.2843(3) 0.4223(3) 0.56153(6) 0.0988(7) Uani 1 1 d . . .
C1 C 1.0932(3) -0.0100(3) 0.59029(7) 0.0617(5) Uani 1 1 d . . .
H1A H 1.1503 -0.1261 0.5969 0.093 Uiso 1 1 calc R . .
H1B H 1.0445 0.0467 0.6149 0.093 Uiso 1 1 calc R . .
H1C H 1.1957 0.0649 0.5780 0.093 Uiso 1 1 calc R . .
C2 C 0.9974(4) -0.1253(3) 0.52151(6) 0.0683(6) Uani 1 1 d . . .
H2A H 1.0551 -0.2408 0.5283 0.102 Uiso 1 1 calc R . .
H2B H 1.0998 -0.0500 0.5093 0.102 Uiso 1 1 calc R . .
H2C H 0.8876 -0.1420 0.5025 0.102 Uiso 1 1 calc R . .
C3 C 0.9171(3) -0.0346(2) 0.56037(5) 0.0465(4) Uani 1 1 d . . .
C4 C 0.7543(3) -0.1558(2) 0.57966(6) 0.0510(4) Uani 1 1 d . . .
H4A H 0.6553 -0.1863 0.5587 0.061 Uiso 1 1 calc R . .
H4B H 0.8182 -0.2677 0.5884 0.061 Uiso 1 1 calc R . .
C5 C 0.6424(3) -0.0756(2) 0.61587(5) 0.0422(4) Uani 1 1 d . . .
C6 C 0.6179(3) 0.1202(2) 0.61446(5) 0.0398(4) Uani 1 1 d . . .
C7 C 0.6976(3) 0.2163(2) 0.58408(5) 0.0414(4) Uani 1 1 d . . .
C8 C 0.8236(3) 0.1516(3) 0.54971(5) 0.0484(4) Uani 1 1 d . . .
H8A H 0.9313 0.2381 0.5442 0.058 Uiso 1 1 calc R . .
H8B H 0.7407 0.1410 0.5253 0.058 Uiso 1 1 calc R . .
C9 C 0.5109(3) 0.4188(2) 0.61807(6) 0.0472(4) Uani 1 1 d U . .
H9A H 0.5453 0.5238 0.6351 0.057 Uiso 1 1 calc R . .
C10 C 0.5106(3) 0.2435(2) 0.64424(5) 0.0425(4) Uani 1 1 d . . .
H10A H 0.3711 0.2018 0.6489 0.051 Uiso 1 1 calc R . .
C11 C 0.6209(3) 0.2672(2) 0.68457(5) 0.0462(4) Uani 1 1 d . . .
C12 C 0.5308(4) 0.2186(3) 0.72102(6) 0.0647(6) Uani 1 1 d . . .
H12A H 0.4006 0.1694 0.7209 0.078 Uiso 1 1 calc R . .
C13 C 0.6316(5) 0.2421(4) 0.75789(7) 0.0840(8) Uani 1 1 d . . .
H13A H 0.5694 0.2101 0.7824 0.101 Uiso 1 1 calc R . .
C14 C 0.8223(5) 0.3124(3) 0.75774(7) 0.0754(7) Uani 1 1 d . . .
C15 C 0.9156(4) 0.3630(4) 0.72212(7) 0.0775(7) Uani 1 1 d . . .
H15A H 1.0455 0.4128 0.7225 0.093 Uiso 1 1 calc R . .
C16 C 0.8136(4) 0.3390(3) 0.68565(6) 0.0683(6) Uani 1 1 d . . .
H16A H 0.8766 0.3721 0.6613 0.082 Uiso 1 1 calc R . .

loop_
_atom_site_aniso_label
_atom_site_aniso_U_11
_atom_site_aniso_U_22
_atom_site_aniso_U_33
_atom_site_aniso_U_23
_atom_site_aniso_U_13
_atom_site_aniso_U_12
Cl1 0.1988(11) 0.1158(6) 0.0707(4) -0.0166(4) -0.0547(6) -0.0046(7)
N1 0.0535(9) 0.0459(9) 0.0899(13) 0.0227(9) 0.0088(9) 0.0056(8)
O1 0.0836(9) 0.0330(6) 0.0614(7) 0.0051(6) 0.0126(7) -0.0067(7)
O2 0.0558(7) 0.0321(5) 0.0588(7) 0.0089(5) 0.0122(6) -0.0012(5)
O3 0.0677(10) 0.1010(15) 0.1424(17) 0.0165(13) 0.0323(13) 0.0240(11)
O4 0.0797(12) 0.1352(19) 0.0814(12) 0.0386(12) -0.0135(10) -0.0049(12)
C1 0.0561(11) 0.0622(12) 0.0669(12) 0.0061(10) -0.0097(10) 0.0031(10)
C2 0.0782(15) 0.0668(13) 0.0598(11) -0.0111(10) 0.0123(11) 0.0132(12)
C3 0.0521(10) 0.0431(9) 0.0443(8) -0.0031(7) 0.0001(8) 0.0026(8)
C4 0.0616(11) 0.0349(8) 0.0566(10) -0.0096(7) 0.0007(9) -0.0037(8)
C5 0.0508(9) 0.0307(8) 0.0451(8) -0.0002(6) -0.0032(8) -0.0057(7)
C6 0.0494(9) 0.0300(7) 0.0399(8) -0.0010(6) 0.0001(7) -0.0049(6)
C7 0.0460(9) 0.0344(8) 0.0438(8) 0.0026(7) -0.0025(7) -0.0013(7)
C8 0.0530(10) 0.0489(10) 0.0431(8) 0.0051(7) 0.0023(8) 0.0028(8)
C9 0.0519(9) 0.0316(8) 0.0581(9) -0.0009(7) 0.0093(8) -0.0037(7)
C10 0.0488(9) 0.0309(8) 0.0480(8) 0.0004(6) 0.0070(8) -0.0060(7)
C11 0.0588(11) 0.0334(8) 0.0463(8) -0.0052(7) 0.0082(8) -0.0031(8)
C12 0.0792(15) 0.0632(12) 0.0516(10) 0.0035(9) 0.0103(10) -0.0119(11)
C13 0.125(2) 0.0816(17) 0.0455(11) 0.0030(11) 0.0094(13) -0.0122(17)
C14 0.115(2) 0.0579(13) 0.0537(12) -0.0132(10) -0.0158(13) 0.0057(15)
C15 0.0790(16) 0.0834(16) 0.0700(14) -0.0148(12) -0.0106(12) -0.0191(14)
C16 0.0694(14) 0.0847(15) 0.0507(10) -0.0085(11) 0.0046(10) -0.0248(13)

loop_
_atom_type_symbol
_atom_type_description
_atom_type_scat_dispersion_real
_atom_type_scat_dispersion_imag
_atom_type_scat_source
C C 0.0033 0.0016 'International Tables Vol C Tables 4.2.6.8 and 6.1.1.4'
H H 0.0000 0.0000 'International Tables Vol C Tables 4.2.6.8 and 6.1.1.4'
N N 0.0061 0.0033 'International Tables Vol C Tables 4.2.6.8 and 6.1.1.4'
O O 0.0106 0.0060 'International Tables Vol C Tables 4.2.6.8 and 6.1.1.4'
Cl Cl 0.1484 0.1585 'International Tables Vol C Tables 4.2.6.8 and 6.1.1.4'

loop_
_geom_angle_atom_site_label_1
_geom_angle_atom_site_label_2
_geom_angle_atom_site_label_3
_geom_angle
_geom_angle_site_symmetry_1
_geom_angle_site_symmetry_3
_geom_angle_publ_flag
O4 N1 O3 125.7(2) . . ?
O4 N1 C9 119.75(19) . . ?
O3 N1 C9 114.51(19) . . ?
C7 O2 C9 106.82(12) . . ?
C3 C1 H1A 109.5 . . ?
C3 C1 H1B 109.5 . . ?
H1A C1 H1B 109.5 . . ?
C3 C1 H1C 109.5 . . ?
H1A C1 H1C 109.5 . . ?
H1B C1 H1C 109.5 . . ?
C3 C2 H2A 109.5 . . ?
C3 C2 H2B 109.5 . . ?
H2A C2 H2B 109.5 . . ?
C3 C2 H2C 109.5 . . ?
H2A C2 H2C 109.5 . . ?
H2B C2 H2C 109.5 . . ?
C1 C3 C2 108.74(18) . . ?
C1 C3 C4 109.70(15) . . ?
C2 C3 C4 109.11(16) . . ?
C1 C3 C8 109.87(16) . . ?
C2 C3 C8 109.86(16) . . ?
C4 C3 C8 109.55(15) . . ?
C5 C4 C3 115.63(14) . . ?
C5 C4 H4A 108.4 . . ?
C3 C4 H4A 108.4 . . ?
C5 C4 H4B 108.4 . . ?
C3 C4 H4B 108.4 . . ?
H4A C4 H4B 107.4 . . ?
O1 C5 C6 122.42(16) . . ?
O1 C5 C4 122.77(15) . . ?
C6 C5 C4 114.71(14) . . ?
C7 C6 C5 120.72(16) . . ?
C7 C6 C10 110.14(14) . . ?
C5 C6 C10 129.13(15) . . ?
C6 C7 O2 113.35(15) . . ?
C6 C7 C8 128.13(15) . . ?
O2 C7 C8 118.52(14) . . ?
C7 C8 C3 109.88(14) . . ?
C7 C8 H8A 109.7 . . ?
C3 C8 H8A 109.7 . . ?
C7 C8 H8B 109.7 . . ?
C3 C8 H8B 109.7 . . ?
H8A C8 H8B 108.2 . . ?
O2 C9 N1 107.12(14) . . ?
O2 C9 C10 108.30(13) . . ?
N1 C9 C10 110.18(15) . . ?
O2 C9 H9A 110.4 . . ?
N1 C9 H9A 110.4 . . ?
C10 C9 H9A 110.4 . . ?
C6 C10 C11 114.00(15) . . ?
C6 C10 C9 98.48(13) . . ?
C11 C10 C9 112.49(14) . . ?
C6 C10 H10A 110.5 . . ?
C11 C10 H10A 110.5 . . ?
C9 C10 H10A 110.5 . . ?
C16 C11 C12 118.37(19) . . ?
C16 C11 C10 120.60(17) . . ?
C12 C11 C10 121.03(18) . . ?
C11 C12 C13 120.8(2) . . ?
C11 C12 H12A 119.6 . . ?
C13 C12 H12A 119.6 . . ?
C14 C13 C12 119.1(2) . . ?
C14 C13 H13A 120.4 . . ?
C12 C13 H13A 120.4 . . ?
C13 C14 C15 121.5(2) . . ?
C13 C14 Cl1 119.9(2) . . ?
C15 C14 Cl1 118.6(2) . . ?
C14 C15 C16 118.8(2) . . ?
C14 C15 H15A 120.6 . . ?
C16 C15 H15A 120.6 . . ?
C11 C16 C15 121.4(2) . . ?
C11 C16 H16A 119.3 . . ?
C15 C16 H16A 119.3 . . ?

loop_
_geom_bond_atom_site_label_1
_geom_bond_atom_site_label_2
_geom_bond_distance
_geom_bond_site_symmetry_2
_geom_bond_publ_flag
Cl1 C14 1.737(2) . ?
N1 O4 1.201(3) . ?
N1 O3 1.215(3) . ?
N1 C9 1.536(3) . ?
O1 C5 1.219(2) . ?
O2 C7 1.373(2) . ?
O2 C9 1.404(2) . ?
C1 C3 1.526(3) . ?
C1 H1A 0.9600 . ?
C1 H1B 0.9600 . ?
C1 H1C 0.9600 . ?
C2 C3 1.529(2) . ?
C2 H2A 0.9600 . ?
C2 H2B 0.9600 . ?
C2 H2C 0.9600 . ?
C3 C4 1.531(3) . ?
C3 C8 1.546(3) . ?
C4 C5 1.513(2) . ?
C4 H4A 0.9700 . ?
C4 H4B 0.9700 . ?
C5 C6 1.456(2) . ?
C6 C7 1.328(2) . ?
C6 C10 1.508(2) . ?
C7 C8 1.475(2) . ?
C8 H8A 0.9700 . ?
C8 H8B 0.9700 . ?
C9 C10 1.551(2) . ?
C9 H9A 0.9800 . ?
C10 C11 1.514(2) . ?
C10 H10A 0.9800 . ?
C11 C16 1.375(3) . ?
C11 C12 1.378(3) . ?
C12 C13 1.386(3) . ?
C12 H12A 0.9300 . ?
C13 C14 1.357(4) . ?
C13 H13A 0.9300 . ?
C14 C15 1.367(4) . ?
C15 C16 1.378(3) . ?
C15 H15A 0.9300 . ?
C16 H16A 0.9300 . ?

loop_
_geom_torsion_atom_site_label_1
_geom_torsion_atom_site_label_2
_geom_torsion_atom_site_label_3
_geom_torsion_atom_site_label_4
_geom_torsion
_geom_torsion_site_symmetry_1
_geom_torsion_site_symmetry_2
_geom_torsion_site_symmetry_3
_geom_torsion_site_symmetry_4
_geom_torsion_publ_flag
C1 C3 C4 C5 67.6(2) . . . . ?
C2 C3 C4 C5 -173.40(17) . . . . ?
C8 C3 C4 C5 -53.1(2) . . . . ?
C3 C4 C5 O1 -151.81(18) . . . . ?
C3 C4 C5 C6 31.7(2) . . . . ?
O1 C5 C6 C7 -179.26(18) . . . . ?
C4 C5 C6 C7 -2.7(2) . . . . ?
O1 C5 C6 C10 1.5(3) . . . . ?
C4 C5 C6 C10 178.04(17) . . . . ?
C5 C6 C7 O2 177.62(15) . . . . ?
C10 C6 C7 O2 -3.0(2) . . . . ?
C5 C6 C7 C8 -2.8(3) . . . . ?
C10 C6 C7 C8 176.53(17) . . . . ?
C9 O2 C7 C6 -8.5(2) . . . . ?
C9 O2 C7 C8 171.93(16) . . . . ?
C6 C7 C8 C3 -19.6(3) . . . . ?
O2 C7 C8 C3 159.95(15) . . . . ?
C1 C3 C8 C7 -75.9(2) . . . . ?
C2 C3 C8 C7 164.47(18) . . . . ?
C4 C3 C8 C7 44.63(19) . . . . ?
C7 O2 C9 N1 -102.80(15) . . . . ?
C7 O2 C9 C10 16.01(18) . . . . ?
O4 N1 C9 O2 9.6(2) . . . . ?
O3 N1 C9 O2 -171.79(18) . . . . ?
O4 N1 C9 C10 -108.0(2) . . . . ?
O3 N1 C9 C10 70.6(2) . . . . ?
C7 C6 C10 C11 -107.59(17) . . . . ?
C5 C6 C10 C11 71.7(2) . . . . ?
C7 C6 C10 C9 11.73(19) . . . . ?
C5 C6 C10 C9 -168.99(18) . . . . ?
O2 C9 C10 C6 -16.57(18) . . . . ?
N1 C9 C10 C6 100.30(16) . . . . ?
O2 C9 C10 C11 103.88(16) . . . . ?
N1 C9 C10 C11 -139.25(16) . . . . ?
C6 C10 C11 C16 60.3(2) . . . . ?
C9 C10 C11 C16 -50.7(2) . . . . ?
C6 C10 C11 C12 -120.06(19) . . . . ?
C9 C10 C11 C12 128.90(19) . . . . ?
C16 C11 C12 C13 0.2(3) . . . . ?
C10 C11 C12 C13 -179.4(2) . . . . ?
C11 C12 C13 C14 -0.6(4) . . . . ?
C12 C13 C14 C15 1.0(4) . . . . ?
C12 C13 C14 Cl1 180.0(2) . . . . ?
C13 C14 C15 C16 -1.0(4) . . . . ?
Cl1 C14 C15 C16 -180.0(2) . . . . ?
C12 C11 C16 C15 -0.2(3) . . . . ?
C10 C11 C16 C15 179.4(2) . . . . ?
C14 C15 C16 C11 0.6(4) . . . . ?

loop_
_cod_related_entry_id
_cod_related_entry_database
_cod_related_entry_code
1 ChemSpider 804678
